data_2017169
loop_
_publ_author_name
'Atria, Ana Mar\'ia'
'Corsini, Gino'
'Gonz\'alez, Lissette'
'Garland, Maria Teresa'
'Baggio, Ricardo'

_publ_section_title
;
 Two polymeric structures with a benzene-1,2,4,5-tetracarboxylate
 ligand acting in \m~2~- and \m~4~-bridging modes
;
_journal_coeditor_code EM3027
_journal_issue 7
_journal_name_full 'Acta Crystallographica Section C'
_journal_page_first m241
_journal_page_last m245
_journal_paper_doi 10.1107/S0108270109019490
_journal_volume 65
_journal_year 2009
_chemical_formula_iupac '[Ni (C3 H4 N2)2 (H2 O)4] [Ni (C10 H2 O8) (C3 H4 N2)2 (H2 O)2], 4H2 O'
_chemical_formula_moiety 'C6 H16 N4 Ni O4 2+, C16 H14 N4 Ni O10 2-, 4H2 O'
_chemical_formula_sum 'C22 H38 N8 Ni2 O18'
_chemical_formula_weight 820.02
_chemical_name_systematic
;
<i>catena</i>-Poly[[tetraaquabis(1<i>H</i>-pyrazole-\k<i>N</i>^2^)nickel(II)]
[[diaquabis(1<i>H</i>-pyrazole-\k<i>N</i>^2^)nickel(II)]-
\m-benzene-1,2,4,5-tetracarboxylato-\k^2^<i>O</i>^1^:<i>O</i>^4^]
tetrahydrate]
;
_space_group_IT_number 2
_symmetry_cell_setting triclinic
_symmetry_space_group_name_Hall '-P 1'
_symmetry_space_group_name_H-M 'P -1'
_atom_sites_solution_hydrogens geom
_atom_sites_solution_primary direct
_atom_sites_solution_secondary difmap
_audit_creation_method SHELXL97
_cell_angle_alpha 73.224(3)
_cell_angle_beta 74.613(2)
_cell_angle_gamma 71.287(3)
_cell_formula_units_Z 1
_cell_length_a 7.6399(12)
_cell_length_b 10.7925(17)
_cell_length_c 11.4616(19)
_cell_measurement_reflns_used 5423
_cell_measurement_temperature 298(2)
_cell_measurement_theta_max 26.88
_cell_measurement_theta_min 2.67
_cell_volume 841.3(2)
_computing_cell_refinement 'SAINT-NT (Bruker, 2002)'
_computing_data_collection 'SMART-NT (Bruker, 2001)'
_computing_data_reduction 'SAINT-NT (Bruker, 2002)'
_computing_molecular_graphics 'SHELXTL-NT (Sheldrick, 2008)'
_computing_publication_material
;
SHELXTL-NT (Sheldrick, 2008) and PLATON (Spek, 2009)
;
_computing_structure_refinement 'SHELXL97 (Sheldrick, 2008)'
_computing_structure_solution 'SHELXS97 (Sheldrick, 2008)'
_diffrn_ambient_temperature 298(2)
_diffrn_measured_fraction_theta_full 0.994
_diffrn_measured_fraction_theta_max 0.897
_diffrn_measurement_device_type 'Bruker SMART? CCD area-detector'
_diffrn_measurement_method '\f and \w'
_diffrn_radiation_monochromator graphite
_diffrn_radiation_source 'fine-focus sealed tube'
_diffrn_radiation_type MoK\a
_diffrn_radiation_wavelength 0.71073
_diffrn_reflns_av_R_equivalents 0.0297
_diffrn_reflns_av_sigmaI/netI 0.0578
_diffrn_reflns_limit_h_max 10
_diffrn_reflns_limit_h_min -9
_diffrn_reflns_limit_k_max 13
_diffrn_reflns_limit_k_min -13
_diffrn_reflns_limit_l_max 14
_diffrn_reflns_limit_l_min -15
_diffrn_reflns_number 7155
_diffrn_reflns_theta_full 25.00
_diffrn_reflns_theta_max 28.03
_diffrn_reflns_theta_min 1.89
_diffrn_standards_number 0
_exptl_absorpt_coefficient_mu 1.207
_exptl_absorpt_correction_T_max 0.92
_exptl_absorpt_correction_T_min 0.89
_exptl_absorpt_correction_type multi-scan
_exptl_absorpt_process_details '(SADABS in SAINT-NT; Bruker, 2002)'
_exptl_crystal_colour colourless
_exptl_crystal_density_diffrn 1.619
_exptl_crystal_density_method 'not measured'
_exptl_crystal_description needle
_exptl_crystal_F_000 426
_exptl_crystal_size_max 0.283
_exptl_crystal_size_mid 0.073
_exptl_crystal_size_min 0.066
_refine_diff_density_max 0.579
_refine_diff_density_min -0.314
_refine_ls_extinction_method none
_refine_ls_goodness_of_fit_ref 1.005
_refine_ls_hydrogen_treatment constr
_refine_ls_matrix_type full
_refine_ls_number_parameters 229
_refine_ls_number_reflns 3650
_refine_ls_number_restraints 0
_refine_ls_restrained_S_all 1.005
_refine_ls_R_factor_all 0.0700
_refine_ls_R_factor_gt 0.0494
_refine_ls_shift/su_max 0.000
_refine_ls_shift/su_mean 0.000
_refine_ls_structure_factor_coef Fsqd
_refine_ls_weighting_details 'calc w = 1/[\s^2^(Fo^2^)+(0.0670P)^2^] where P=(Fo^2^+2Fc^2^)/3'
_refine_ls_weighting_scheme calc
_refine_ls_wR_factor_gt 0.1139
_refine_ls_wR_factor_ref 0.1248
_reflns_number_gt 2759
_reflns_number_total 3650
_reflns_threshold_expression I>2\s(I)
_cod_data_source_file em3027.cif
_cod_data_source_block I
_cod_database_code 2017169
_cod_database_fobs_code 2017169

loop_
_symmetry_equiv_pos_as_xyz
'x, y, z'
'-x, -y, -z'

loop_
_atom_site_type_symbol
_atom_site_label
_atom_site_fract_x
_atom_site_fract_y
_atom_site_fract_z
_atom_site_U_iso_or_equiv
_atom_site_adp_type
_atom_site_calc_flag
_atom_site_refinement_flags
_atom_site_occupancy
_atom_site_disorder_assembly
_atom_site_disorder_group
Ni Ni1 0.0000 0.5000 1.0000 0.02409(17) Uani d S 1 . .
Ni Ni2 0.5000 0.0000 0.5000 0.02789(18) Uani d S 1 . .
O O11 0.2245(3) 0.7347(2) 0.5380(2) 0.0400(6) Uani d . 1 . .
O O21 -0.0754(3) 0.7843(2) 0.6323(2) 0.0320(5) Uani d . 1 . .
O O31 0.0276(3) 0.5108(2) 0.81139(18) 0.0288(5) Uani d . 1 . .
O O41 -0.2319(3) 0.4510(3) 0.8245(2) 0.0403(6) Uani d . 1 . .
N N12 0.2330(4) 0.3358(3) 1.0064(2) 0.0319(6) Uani d . 1 . .
N N22 0.2635(5) 0.2457(3) 1.1120(3) 0.0543(9) Uani d . 1 . .
H H22 0.1867 0.2485 1.1819 0.065 Uiso calc R 1 . .
N N13 0.2921(4) 0.0288(3) 0.6548(3) 0.0370(7) Uani d . 1 . .
N N23 0.2614(5) 0.1258(4) 0.7161(3) 0.0581(9) Uani d . 1 . .
H H23 0.3233 0.1854 0.6938 0.070 Uiso calc R 1 . .
C C11 0.0384(4) 0.5966(3) 0.5414(3) 0.0220(6) Uani d . 1 . .
C C21 -0.0456(4) 0.5005(3) 0.6274(3) 0.0233(6) Uani d . 1 . .
C C31 -0.0830(4) 0.4059(3) 0.5836(3) 0.0249(7) Uani d . 1 . .
H H31 -0.1397 0.3422 0.6399 0.030 Uiso calc R 1 . .
C C41 0.0661(5) 0.7128(3) 0.5750(3) 0.0250(7) Uani d . 1 . .
C C51 -0.0885(4) 0.4871(3) 0.7661(3) 0.0251(7) Uani d . 1 . .
C C12 0.4230(8) 0.1525(5) 1.0979(5) 0.0778(16) Uani d . 1 . .
H H12 0.4707 0.0806 1.1589 0.093 Uiso calc R 1 . .
C C22 0.5028(7) 0.1819(5) 0.9784(6) 0.0827(17) Uani d . 1 . .
H H22A 0.6182 0.1350 0.9399 0.099 Uiso calc R 1 . .
C C32 0.3795(6) 0.2970(4) 0.9220(4) 0.0555(11) Uani d . 1 . .
H H32 0.3982 0.3391 0.8383 0.067 Uiso calc R 1 . .
C C13 0.1238(8) 0.1179(6) 0.8154(5) 0.0849(19) Uani d . 1 . .
H H13 0.0781 0.1746 0.8705 0.102 Uiso calc R 1 . .
C C23 0.0637(7) 0.0118(7) 0.8204(5) 0.095(2) Uani d . 1 . .
H H23A -0.0298 -0.0200 0.8808 0.114 Uiso calc R 1 . .
C C33 0.1688(6) -0.0419(4) 0.7173(4) 0.0547(11) Uani d . 1 . .
H H33 0.1545 -0.1147 0.6961 0.066 Uiso calc R 1 . .
O O1W 0.1654(3) 0.6350(2) 0.9435(2) 0.0365(6) Uani d . 1 . .
H H1WA 0.2467 0.6303 0.8768 0.044 Uiso d R 1 . .
H H1WB 0.2246 0.6172 1.0021 0.044 Uiso d R 1 . .
O O2W 0.4087(3) 0.2026(2) 0.4274(2) 0.0373(6) Uani d . 1 . .
H H2WA 0.4717 0.2562 0.3795 0.045 Uiso d R 1 . .
H H2WB 0.3067 0.2212 0.4016 0.045 Uiso d R 1 . .
O O3W 0.3164(3) -0.0361(2) 0.4165(2) 0.0379(6) Uani d . 1 . .
H H3WA 0.2146 0.0261 0.4139 0.045 Uiso d R 1 . .
H H3WB 0.2884 -0.1070 0.4627 0.045 Uiso d R 1 . .
O O4W 0.4509(3) 0.5957(3) 0.7361(2) 0.0466(7) Uani d . 1 . .
H H4WA 0.4140 0.5547 0.6979 0.056 Uiso d R 1 . .
H H4WB 0.5494 0.5426 0.7615 0.056 Uiso d R 1 . .
O O5W 0.5589(4) 0.6224(3) 0.3864(3) 0.0593(8) Uani d . 1 . .
H H5WA 0.6417 0.5908 0.4320 0.071 Uiso d R 1 . .
H H5WB 0.4519 0.6375 0.4341 0.071 Uiso d R 1 . .

loop_
_atom_site_aniso_label
_atom_site_aniso_U_11
_atom_site_aniso_U_22
_atom_site_aniso_U_33
_atom_site_aniso_U_12
_atom_site_aniso_U_13
_atom_site_aniso_U_23
Ni1 0.0281(3) 0.0272(3) 0.0175(3) -0.0075(2) -0.0058(2) -0.0041(2)
Ni2 0.0259(3) 0.0264(3) 0.0301(3) -0.0081(2) -0.0056(3) -0.0027(2)
O11 0.0377(14) 0.0400(14) 0.0499(16) -0.0185(11) -0.0042(12) -0.0156(12)
O21 0.0374(13) 0.0254(12) 0.0335(13) -0.0042(10) -0.0073(11) -0.0113(10)
O31 0.0317(12) 0.0376(13) 0.0196(11) -0.0116(10) -0.0057(9) -0.0068(9)
O41 0.0384(14) 0.0654(17) 0.0233(12) -0.0293(13) -0.0001(11) -0.0070(11)
N12 0.0374(16) 0.0318(15) 0.0243(14) -0.0070(13) -0.0069(12) -0.0044(11)
N22 0.070(2) 0.0435(19) 0.0348(18) 0.0023(18) -0.0140(17) -0.0036(15)
N13 0.0364(17) 0.0377(16) 0.0342(16) -0.0090(13) -0.0044(13) -0.0067(13)
N23 0.059(2) 0.055(2) 0.053(2) -0.0020(18) -0.0104(19) -0.0162(18)
C11 0.0224(15) 0.0234(15) 0.0214(15) -0.0056(12) -0.0053(12) -0.0063(12)
C21 0.0244(15) 0.0260(16) 0.0206(15) -0.0076(13) -0.0063(12) -0.0041(12)
C31 0.0289(16) 0.0224(15) 0.0226(16) -0.0087(13) -0.0062(13) -0.0003(12)
C41 0.0320(17) 0.0241(15) 0.0202(15) -0.0082(14) -0.0109(13) -0.0009(12)
C51 0.0276(16) 0.0256(16) 0.0206(15) -0.0047(13) -0.0062(13) -0.0041(12)
C12 0.074(4) 0.059(3) 0.078(4) 0.022(3) -0.031(3) -0.011(3)
C22 0.047(3) 0.063(3) 0.110(5) 0.015(2) 0.008(3) -0.033(3)
C32 0.056(3) 0.047(2) 0.048(2) -0.012(2) 0.017(2) -0.0130(19)
C13 0.076(4) 0.095(4) 0.042(3) 0.016(3) 0.005(3) -0.014(3)
C23 0.046(3) 0.139(6) 0.053(3) -0.017(3) 0.017(2) 0.017(4)
C33 0.043(2) 0.063(3) 0.051(3) -0.025(2) 0.005(2) -0.001(2)
O1W 0.0413(14) 0.0418(14) 0.0290(12) -0.0194(11) -0.0079(11) -0.0009(10)
O2W 0.0324(13) 0.0287(12) 0.0474(15) -0.0089(10) -0.0107(11) 0.0006(11)
O3W 0.0338(13) 0.0306(13) 0.0501(15) -0.0085(10) -0.0128(11) -0.0060(11)
O4W 0.0377(15) 0.0589(17) 0.0423(15) -0.0191(13) -0.0103(12) -0.0005(13)
O5W 0.0427(16) 0.081(2) 0.0477(17) -0.0036(15) -0.0070(14) -0.0202(15)

loop_
_atom_type_symbol
_atom_type_description
_atom_type_scat_dispersion_real
_atom_type_scat_dispersion_imag
_atom_type_scat_source
C C 0.0033 0.0016 'International Tables Vol C Tables 4.2.6.8 and 6.1.1.4'
H H 0.0000 0.0000 'International Tables Vol C Tables 4.2.6.8 and 6.1.1.4'
N N 0.0061 0.0033 'International Tables Vol C Tables 4.2.6.8 and 6.1.1.4'
O O 0.0106 0.0060 'International Tables Vol C Tables 4.2.6.8 and 6.1.1.4'
Ni Ni 0.3393 1.1124 'International Tables Vol C Tables 4.2.6.8 and 6.1.1.4'

loop_
_geom_angle_atom_site_label_1
_geom_angle_atom_site_label_2
_geom_angle_atom_site_label_3
_geom_angle_site_symmetry_1
_geom_angle_site_symmetry_3
_geom_angle
_geom_angle_publ_flag
N12 Ni1 N12 . 2_567 180.0 ?
N12 Ni1 O1W . 2_567 87.54(10) ?
N12 Ni1 O1W 2_567 2_567 92.46(10) ?
N12 Ni1 O1W . . 92.46(10) ?
N12 Ni1 O1W 2_567 . 87.54(10) ?
O1W Ni1 O1W 2_567 . 180.0 ?
N12 Ni1 O31 . . 89.34(9) ?
N12 Ni1 O31 2_567 . 90.66(9) ?
O1W Ni1 O31 2_567 . 93.82(8) ?
O1W Ni1 O31 . . 86.18(8) ?
N12 Ni1 O31 . 2_567 90.66(9) ?
N12 Ni1 O31 2_567 2_567 89.34(9) ?
O1W Ni1 O31 2_567 2_567 86.18(8) ?
O1W Ni1 O31 . 2_567 93.82(8) ?
O31 Ni1 O31 . 2_567 180.0000(10) ?
O2W Ni2 O2W 2_656 . 180.00(14) ?
O2W Ni2 N13 2_656 . 92.62(10) ?
O2W Ni2 N13 . . 87.38(10) ?
O2W Ni2 N13 2_656 2_656 87.38(10) ?
O2W Ni2 N13 . 2_656 92.62(10) ?
N13 Ni2 N13 . 2_656 180.0 ?
O2W Ni2 O3W 2_656 2_656 89.96(9) ?
O2W Ni2 O3W . 2_656 90.04(9) ?
N13 Ni2 O3W . 2_656 89.00(10) ?
N13 Ni2 O3W 2_656 2_656 91.00(10) ?
O2W Ni2 O3W 2_656 . 90.04(9) ?
O2W Ni2 O3W . . 89.96(9) ?
N13 Ni2 O3W . . 91.00(10) ?
N13 Ni2 O3W 2_656 . 89.00(10) ?
O3W Ni2 O3W 2_656 . 180.0 ?
C51 O31 Ni1 . . 124.1(2) ?
C32 N12 N22 . . 105.2(3) ?
C32 N12 Ni1 . . 132.6(3) ?
N22 N12 Ni1 . . 122.2(2) ?
C12 N22 N12 . . 112.9(4) ?
C12 N22 H22 . . 123.5 ?
N12 N22 H22 . . 123.5 ?
C33 N13 N23 . . 105.9(3) ?
C33 N13 Ni2 . . 129.6(3) ?
N23 N13 Ni2 . . 124.5(3) ?
C13 N23 N13 . . 111.8(4) ?
C13 N23 H23 . . 124.1 ?
N13 N23 H23 . . 124.1 ?
C31 C11 C21 2_566 . 119.5(3) ?
C31 C11 C41 2_566 . 117.0(3) ?
C21 C11 C41 . . 123.3(3) ?
C31 C21 C11 . . 118.3(3) ?
C31 C21 C51 . . 117.2(3) ?
C11 C21 C51 . . 124.4(3) ?
C11 C31 C21 2_566 . 122.2(3) ?
C11 C31 H31 2_566 . 118.9 ?
C21 C31 H31 . . 118.9 ?
O11 C41 O21 . . 125.3(3) ?
O11 C41 C11 . . 117.5(3) ?
O21 C41 C11 . . 117.1(3) ?
O41 C51 O31 . . 126.4(3) ?
O41 C51 C21 . . 116.8(3) ?
O31 C51 C21 . . 116.7(3) ?
N22 C12 C22 . . 106.1(4) ?
N22 C12 H12 . . 126.9 ?
C22 C12 H12 . . 126.9 ?
C12 C22 C32 . . 106.8(4) ?
C12 C22 H22A . . 126.6 ?
C32 C22 H22A . . 126.6 ?
N12 C32 C22 . . 108.9(4) ?
N12 C32 H32 . . 125.5 ?
C22 C32 H32 . . 125.5 ?
N23 C13 C23 . . 106.6(5) ?
N23 C13 H13 . . 126.7 ?
C23 C13 H13 . . 126.7 ?
C13 C23 C33 . . 107.1(4) ?
C13 C23 H23A . . 126.5 ?
C33 C23 H23A . . 126.5 ?
N13 C33 C23 . . 108.5(4) ?
N13 C33 H33 . . 125.8 ?
C23 C33 H33 . . 125.8 ?
Ni1 O1W H1WA . . 116.9 ?
Ni1 O1W H1WB . . 104.9 ?
H1WA O1W H1WB . . 107.4 ?
Ni2 O2W H2WA . . 129.1 ?
Ni2 O2W H2WB . . 111.1 ?
H2WA O2W H2WB . . 107.4 ?
Ni2 O3W H3WA . . 112.7 ?
Ni2 O3W H3WB . . 105.5 ?
H3WA O3W H3WB . . 107.4 ?
H4WA O4W H4WB . . 107.4 ?
H5WA O5W H5WB . . 107.4 ?

loop_
_geom_bond_atom_site_label_1
_geom_bond_atom_site_label_2
_geom_bond_site_symmetry_2
_geom_bond_distance
_geom_bond_publ_flag
Ni1 N12 . 2.070(3) y
Ni1 N12 2_567 2.070(3) ?
Ni1 O1W 2_567 2.083(2) ?
Ni1 O1W . 2.083(2) y
Ni1 O31 . 2.088(2) y
Ni1 O31 2_567 2.088(2) ?
Ni2 O2W 2_656 2.059(2) ?
Ni2 O2W . 2.059(2) y
Ni2 N13 . 2.068(3) y
Ni2 N13 2_656 2.068(3) ?
Ni2 O3W 2_656 2.076(2) ?
Ni2 O3W . 2.076(2) y
O11 C41 . 1.247(4) ?
O21 C41 . 1.255(4) ?
O31 C51 . 1.260(4) ?
O41 C51 . 1.239(4) ?
N12 C32 . 1.312(4) ?
N12 N22 . 1.338(4) ?
N22 C12 . 1.313(5) ?
N22 H22 . 0.8600 ?
N13 C33 . 1.331(5) ?
N13 N23 . 1.351(4) ?
N23 C13 . 1.332(6) ?
N23 H23 . 0.8600 ?
C11 C31 2_566 1.388(4) ?
C11 C21 . 1.400(4) ?
C11 C41 . 1.504(4) ?
C21 C31 . 1.391(4) ?
C21 C51 . 1.509(4) ?
C31 C11 2_566 1.388(4) ?
C31 H31 . 0.9300 ?
C12 C22 . 1.334(7) ?
C12 H12 . 0.9300 ?
C22 C32 . 1.398(7) ?
C22 H22A . 0.9300 ?
C32 H32 . 0.9300 ?
C13 C23 . 1.345(9) ?
C13 H13 . 0.9300 ?
C23 C33 . 1.404(7) ?
C23 H23A . 0.9300 ?
C33 H33 . 0.9300 ?
O1W H1WA . 0.8500 ?
O1W H1WB . 0.8501 ?
O2W H2WA . 0.8500 ?
O2W H2WB . 0.8501 ?
O3W H3WA . 0.8499 ?
O3W H3WB . 0.8499 ?
O4W H4WA . 0.8500 ?
O4W H4WB . 0.8501 ?
O5W H5WA . 0.8500 ?
O5W H5WB . 0.8501 ?

loop_
_geom_hbond_atom_site_label_D
_geom_hbond_atom_site_label_H
_geom_hbond_atom_site_label_A
_geom_hbond_site_symmetry_A
_geom_hbond_distance_DH
_geom_hbond_distance_HA
_geom_hbond_distance_DA
_geom_hbond_angle_DHA
N22 H22 O21 2_567 0.86 2.04 2.876(4) 162.4
N23 H23 O5W 2_666 0.86 2.37 3.216(5) 168.4
O1W H1WA O4W . 0.85 1.95 2.798(3) 172.2
O1W H1WB O41 2_567 0.85 1.92 2.679(3) 148.2
O2W H2WA O4W 2_666 0.85 1.90 2.734(3) 164.9
O2W H2WB O21 2_566 0.85 1.93 2.759(3) 164.8
O3W H3WA O21 2_566 0.85 1.97 2.748(3) 151.8
O3W H3WB O11 1_545 0.85 1.83 2.675(3) 170.3
O4W H4WB O41 1_655 0.85 1.86 2.702(4) 170.5
O4W H4WA O5W 2_666 0.85 2.31 3.097(4) 154.0
O5W H5WB O11 . 0.85 2.00 2.809(4) 159.1
O5W H5WA Cg2 1_455 0.85 2.84 3.64 156
C32 H32 O5W 2_666 0.93 2.44 3.329(5) 160.8
C12 H12 Cg3 1_564 0.93 2.92 3.67 140
